data_7039703
loop_
_publ_author_name
'Zwettler, Niklas'
'Judmaier, Martina E.'
'Strohmeier, Lara'
'Belaj, Ferdinand'
'M\"osch-Zanetti, Nadia C'

_publ_section_title
;
 Oxygen activation and catalytic aerobic oxidation by Mo(iv)/(vi)
 complexes with functionalized iminophenolate ligands.
;
_journal_issue 37
_journal_name_full 'Dalton transactions (Cambridge, England : 2003)'
_journal_page_first 14549
_journal_page_last 14560
_journal_paper_doi 10.1039/c6dt01692h
_journal_volume 45
_journal_year 2016
_chemical_compound_source 'synthetical product'
_chemical_formula_moiety 'C42 H52 Mo N2 O4, 2(C2 H3 N)'
_chemical_formula_sum 'C46 H58 Mo N4 O4'
_chemical_formula_weight 826.90
_chemical_name_common bis(2,4-di-tert-butyl-6-[(E)-(3-(methoxy)propylimino)methyl]-pheno-lato-N,O)-dioxo-molybdenum(VI)
_chemical_name_systematic
bis(2,4-di-tert-butyl-6-[(E)-(3-(methoxy)propylimino)methyl]-pheno-lato-N,O)-dioxo-molybdenum(VI)
_space_group_crystal_system triclinic
_space_group_IT_number 2
_space_group_name_Hall '-P 1'
_space_group_name_H-M_alt 'P -1'
_symmetry_space_group_name_Hall '-P 1'
_symmetry_space_group_name_H-M 'P -1'
_atom_sites_solution_hydrogens geom
_atom_sites_solution_primary direct
_atom_sites_solution_secondary difmap
_audit_creation_method 'manual edited SHELXL-2014/6.cif file'
_audit_update_record
;
2016-04-22 deposited with the CCDC.
2016-06-27 downloaded from the CCDC.
;
_cell_angle_alpha 82.417(6)
_cell_angle_beta 81.517(5)
_cell_angle_gamma 75.416(5)
_cell_formula_units_Z 4
_cell_length_a 15.4021(18)
_cell_length_b 15.8934(17)
_cell_length_c 18.927(2)
_cell_measurement_reflns_used 9939
_cell_measurement_temperature 100(2)
_cell_measurement_theta_max 26.84
_cell_measurement_theta_min 2.38
_cell_volume 4413.0(8)
_computing_cell_refinement 'Bruker SAINT'
_computing_data_collection 'Bruker APEX2'
_computing_data_reduction 'Bruker SAINT'
_computing_molecular_graphics 'modified ORTEP (Johnson, 1965)'
_computing_publication_material 'SHELXL-2014/6 (Sheldrick, 2014)'
_computing_structure_refinement 'SHELXL-2014/6 (Sheldrick, 2014)'
_computing_structure_solution 'SHELXS-97 (Sheldrick, 2008)'
_diffrn_ambient_temperature 100(2)
_diffrn_measured_fraction_theta_full 0.999
_diffrn_measured_fraction_theta_max 0.999
_diffrn_measurement_device_type 'Bruker APEX-II CCD'
_diffrn_measurement_method '\f and \w scans'
_diffrn_radiation_monochromator 'multilayer monochromator'
_diffrn_radiation_source 'Incoatec microfocus sealed tube'
_diffrn_radiation_type MoK\a
_diffrn_radiation_wavelength 0.71073
_diffrn_reflns_av_R_equivalents 0.0438
_diffrn_reflns_av_unetI/netI 0.1061
_diffrn_reflns_Laue_measured_fraction_full 0.999
_diffrn_reflns_Laue_measured_fraction_max 0.999
_diffrn_reflns_limit_h_max 18
_diffrn_reflns_limit_h_min -18
_diffrn_reflns_limit_k_max 19
_diffrn_reflns_limit_k_min -19
_diffrn_reflns_limit_l_max 23
_diffrn_reflns_limit_l_min -23
_diffrn_reflns_number 57224
_diffrn_reflns_point_group_measured_fraction_full 0.999
_diffrn_reflns_point_group_measured_fraction_max 0.999
_diffrn_reflns_theta_full 26.00
_diffrn_reflns_theta_max 26.00
_diffrn_reflns_theta_min 1.83
_exptl_absorpt_coefficient_mu 0.342
_exptl_absorpt_correction_T_max 1.000
_exptl_absorpt_correction_T_min 0.695
_exptl_absorpt_correction_type multi-scan
_exptl_absorpt_process_details 'Bruker (2001). SADABS. Bruker AXS Inc., Madison, Wisconsin, USA.'
_exptl_crystal_colour yellow
_exptl_crystal_density_diffrn 1.245
_exptl_crystal_description block
_exptl_crystal_F_000 1744
_exptl_crystal_size_max 0.280
_exptl_crystal_size_mid 0.140
_exptl_crystal_size_min 0.090
_refine_diff_density_max 0.770
_refine_diff_density_min -0.991
_refine_diff_density_rms 0.092
_refine_ls_extinction_method none
_refine_ls_goodness_of_fit_ref 1.132
_refine_ls_hydrogen_treatment refU
_refine_ls_matrix_type full
_refine_ls_number_parameters 1069
_refine_ls_number_reflns 17329
_refine_ls_number_restraints 8
_refine_ls_restrained_S_all 1.132
_refine_ls_R_factor_all 0.0893
_refine_ls_R_factor_gt 0.0607
_refine_ls_shift/su_max 0.002
_refine_ls_shift/su_mean 0.000
_refine_ls_structure_factor_coef Fsqd
_refine_ls_weighting_details 'w=1/[\s^2^(Fo^2^)+1.5899P] where P=(Fo^2^+2Fc^2^)/3'
_refine_ls_weighting_scheme calc
_refine_ls_wR_factor_gt 0.1276
_refine_ls_wR_factor_ref 0.1375
_reflns_Friedel_coverage 0.000
_reflns_number_gt 12216
_reflns_number_total 17329
_reflns_threshold_expression 'I > 2\s(I)'
_cod_data_source_file c6dt01692h2.cif
_cod_data_source_block NZLS7
_cod_depositor_comments 'Adding full bibliography for 7039702--7039708.cif.'
_cod_original_cell_volume 4413.0(9)
_cod_database_code 7039703
_shelx_space_group_comment
;
The symmetry employed for this shelxl refinement is uniquely defined
by the following loop, which should always be used as a source of
symmetry information in preference to the above space-group names.
They are only intended as comments.
;
_shelx_estimated_absorpt_t_min 0.910
_shelx_estimated_absorpt_t_max 0.970
_shelxl_version_number 2014/6

loop_
_space_group_symop_operation_xyz
'x, y, z'
'-x, -y, -z'

loop_
_atom_site_label
_atom_site_type_symbol
_atom_site_fract_x
_atom_site_fract_y
_atom_site_fract_z
_atom_site_U_iso_or_equiv
_atom_site_adp_type
_atom_site_occupancy
_atom_site_site_symmetry_order
_atom_site_calc_flag
_atom_site_refinement_flags_posn
_atom_site_refinement_flags_adp
_atom_site_refinement_flags_occupancy
_atom_site_disorder_assembly
_atom_site_disorder_group
Mo1 Mo 0.64510(2) 0.86802(2) 0.79279(2) 0.02228(10) Uani 1 1 d . . . . .
O1 O 0.56326(18) 0.90451(18) 0.86035(14) 0.0307(6) Uani 1 1 d . . . . .
O2 O 0.68281(18) 0.75855(17) 0.81479(14) 0.0302(6) Uani 1 1 d . . . . .
O11 O 0.57011(17) 0.86048(17) 0.72072(14) 0.0297(6) Uani 1 1 d . . . . .
C11 C 0.5788(3) 0.8013(2) 0.6752(2) 0.0237(8) Uani 1 1 d . . . . .
C12 C 0.5012(3) 0.7774(2) 0.6593(2) 0.0246(9) Uani 1 1 d . . . . .
C13 C 0.5158(3) 0.7142(2) 0.6110(2) 0.0252(9) Uani 1 1 d . . . . .
H13 H 0.4647 0.6971 0.6005 0.029(6) Uiso 1 1 calc R U . . .
C14 C 0.6018(3) 0.6743(2) 0.5769(2) 0.0257(9) Uani 1 1 d . . . . .
C15 C 0.6748(3) 0.7020(2) 0.5912(2) 0.0264(9) Uani 1 1 d . . . . .
H15 H 0.7333 0.6781 0.5681 0.029(6) Uiso 1 1 calc R U . . .
C16 C 0.6639(3) 0.7662(2) 0.63988(19) 0.0231(8) Uani 1 1 d . . . . .
C17 C 0.7452(3) 0.7925(2) 0.6472(2) 0.0264(9) Uani 1 1 d . . . . .
H17 H 0.7976 0.7691 0.6161 0.029(6) Uiso 1 1 calc R U . . .
N1 N 0.7549(2) 0.84376(19) 0.69076(16) 0.0222(7) Uani 1 1 d . . . . .
C101 C 0.8425(2) 0.8618(2) 0.68426(19) 0.0223(8) Uani 1 1 d . . . . .
C102 C 0.8512(3) 0.9466(3) 0.6827(2) 0.0273(9) Uani 1 1 d . . . . .
H102 H 0.7986 0.9930 0.6875 0.038(5) Uiso 1 1 calc R U . . .
C103 C 0.9370(3) 0.9645(3) 0.6742(2) 0.0296(9) Uani 1 1 d . . . . .
H103 H 0.9424 1.0228 0.6738 0.038(5) Uiso 1 1 calc R U . . .
C104 C 1.0138(3) 0.8970(3) 0.6663(2) 0.0355(10) Uani 1 1 d . . . . .
H104 H 1.0720 0.9091 0.6587 0.038(5) Uiso 1 1 calc R U . . .
C105 C 1.0052(3) 0.8124(3) 0.6694(2) 0.0324(10) Uani 1 1 d . . . . .
H105 H 1.0580 0.7662 0.6650 0.038(5) Uiso 1 1 calc R U . . .
C106 C 0.9215(3) 0.7935(3) 0.6788(2) 0.0278(9) Uani 1 1 d . . . . .
H106 H 0.9169 0.7347 0.6816 0.038(5) Uiso 1 1 calc R U . . .
O21 O 0.74253(17) 0.90638(16) 0.82390(14) 0.0262(6) Uani 1 1 d . . . . .
C21 C 0.7453(2) 0.9767(2) 0.8551(2) 0.0236(8) Uani 1 1 d . . . . .
C22 C 0.8056(2) 0.9683(2) 0.9053(2) 0.0234(8) Uani 1 1 d . . . . .
C23 C 0.8077(2) 1.0427(2) 0.93582(19) 0.0232(8) Uani 1 1 d . . . . .
H23 H 0.8475 1.0369 0.9710 0.048(8) Uiso 1 1 calc R U . . .
C24 C 0.7535(3) 1.1266(3) 0.9172(2) 0.0262(9) Uani 1 1 d . . . . .
C25 C 0.6948(3) 1.1328(3) 0.8667(2) 0.0277(9) Uani 1 1 d . . . . .
H25 H 0.6566 1.1879 0.8534 0.048(8) Uiso 1 1 calc R U . . .
C26 C 0.6907(2) 1.0587(2) 0.8348(2) 0.0253(9) Uani 1 1 d . . . . .
C27 C 0.6332(3) 1.0747(3) 0.7772(2) 0.0292(9) Uani 1 1 d . . . . .
H27 H 0.6054 1.1340 0.7637 0.048(8) Uiso 1 1 calc R U . . .
N2 N 0.6162(2) 1.0174(2) 0.74278(16) 0.0225(7) Uani 1 1 d . . . . .
C201 C 0.5614(2) 1.0498(2) 0.6863(2) 0.0228(8) Uani 1 1 d . . . . .
C202 C 0.5937(3) 1.0235(3) 0.6172(2) 0.0271(9) Uani 1 1 d . . . . .
H202 H 0.6502 0.9829 0.6093 0.044(6) Uiso 1 1 calc R U . . .
C203 C 0.5427(3) 1.0573(3) 0.5605(2) 0.0343(10) Uani 1 1 d . . . . .
H203 H 0.5652 1.0397 0.5139 0.044(6) Uiso 1 1 calc R U . . .
C204 C 0.4614(3) 1.1152(3) 0.5708(2) 0.0354(10) Uani 1 1 d . . . . .
H204 H 0.4278 1.1379 0.5315 0.044(6) Uiso 1 1 calc R U . . .
C205 C 0.4269(3) 1.1413(3) 0.6391(2) 0.0336(10) Uani 1 1 d . . . . .
H205 H 0.3694 1.1807 0.6463 0.044(6) Uiso 1 1 calc R U . . .
C206 C 0.4771(3) 1.1095(3) 0.6965(2) 0.0300(9) Uani 1 1 d . . . . .
H206 H 0.4543 1.1283 0.7428 0.044(6) Uiso 1 1 calc R U . . .
Mo2 Mo 0.12548(2) 0.35065(2) 0.70589(2) 0.02238(10) Uani 1 1 d . . . . .
O3 O 0.08610(18) 0.42629(17) 0.63812(14) 0.0303(6) Uani 1 1 d . . . . .
O4 O 0.23920(17) 0.31535(17) 0.68140(13) 0.0282(6) Uani 1 1 d . . . . .
O31 O 0.13132(17) 0.42768(15) 0.77597(13) 0.0254(6) Uani 1 1 d . . . . .
C31 C 0.1910(2) 0.4225(2) 0.82203(19) 0.0218(8) Uani 1 1 d . . . . .
C32 C 0.2150(3) 0.4996(2) 0.8359(2) 0.0249(9) Uani 1 1 d . . . . .
C33 C 0.2778(3) 0.4886(3) 0.8845(2) 0.0292(9) Uani 1 1 d . . . . .
H33 H 0.2957 0.5390 0.8930 0.030(6) Uiso 1 1 calc R U . . .
C34 C 0.3167(3) 0.4083(3) 0.9218(2) 0.0310(10) Uani 1 1 d . . . . .
C35 C 0.2893(3) 0.3366(3) 0.9086(2) 0.0274(9) Uani 1 1 d . . . . .
H35 H 0.3131 0.2816 0.9335 0.030(6) Uiso 1 1 calc R U . . .
C36 C 0.2279(3) 0.3417(3) 0.8600(2) 0.0281(9) Uani 1 1 d . . . . .
C37 C 0.2027(2) 0.2621(3) 0.8531(2) 0.0261(9) Uani 1 1 d . . . . .
H37 H 0.2258 0.2132 0.8854 0.030(6) Uiso 1 1 calc R U . . .
N3 N 0.15265(19) 0.24878(19) 0.80858(15) 0.0193(7) Uani 1 1 d . . . . .
C301 C 0.1391(3) 0.1625(2) 0.81491(19) 0.0228(8) Uani 1 1 d . . . . .
C302 C 0.0521(3) 0.1489(3) 0.8185(2) 0.0293(9) Uani 1 1 d . . . . .
H302 H 0.0015 0.1973 0.8153 0.037(5) Uiso 1 1 calc R U . . .
C303 C 0.0403(3) 0.0639(3) 0.8269(2) 0.0296(9) Uani 1 1 d . . . . .
H303 H -0.0187 0.0545 0.8295 0.037(5) Uiso 1 1 calc R U . . .
C304 C 0.1138(3) -0.0068(3) 0.8315(2) 0.0352(10) Uani 1 1 d . . . . .
H304 H 0.1048 -0.0644 0.8381 0.037(5) Uiso 1 1 calc R U . . .
C305 C 0.2002(3) 0.0059(3) 0.8265(2) 0.0324(10) Uani 1 1 d . . . . .
H305 H 0.2505 -0.0429 0.8293 0.037(5) Uiso 1 1 calc R U . . .
C306 C 0.2130(3) 0.0897(2) 0.8176(2) 0.0254(9) Uani 1 1 d . . . . .
H306 H 0.2725 0.0983 0.8131 0.037(5) Uiso 1 1 calc R U . . .
O41 O 0.08762(16) 0.25361(16) 0.67738(14) 0.0244(6) Uani 1 1 d . . . . .
C41 C 0.0135(3) 0.2488(2) 0.6483(2) 0.0240(8) Uani 1 1 d . . . . .
C42 C 0.0238(2) 0.1907(2) 0.59592(19) 0.0217(8) Uani 1 1 d . . . . .
C43 C -0.0538(2) 0.1859(2) 0.5689(2) 0.0227(8) Uani 1 1 d . . . . .
H43 H -0.0473 0.1472 0.5333 0.034(7) Uiso 1 1 calc R U . . .
C44 C -0.1419(3) 0.2347(3) 0.5910(2) 0.0289(9) Uani 1 1 d . . . . .
C45 C -0.1490(3) 0.2909(3) 0.6427(2) 0.0309(9) Uani 1 1 d . . . . .
H45 H -0.2069 0.3247 0.6592 0.034(7) Uiso 1 1 calc R U . . .
C46 C -0.0726(3) 0.2992(2) 0.6715(2) 0.0263(9) Uani 1 1 d . . . . .
C47 C -0.0887(3) 0.3560(3) 0.7290(2) 0.0280(9) Uani 1 1 d . . . . .
H47 H -0.1499 0.3810 0.7456 0.034(7) Uiso 1 1 calc R U . . .
N4 N -0.0277(2) 0.3758(2) 0.75952(17) 0.0250(7) Uani 1 1 d . . . . .
C401 C -0.0617(3) 0.4325(3) 0.8168(2) 0.0293(9) Uani 1 1 d . . . . .
C402 C -0.0350(3) 0.4039(3) 0.8847(2) 0.0319(10) Uani 1 1 d . . . . .
H402 H 0.0051 0.3485 0.8932 0.047(6) Uiso 1 1 calc R U . . .
C403 C -0.0671(3) 0.4568(3) 0.9391(2) 0.0405(11) Uani 1 1 d . . . . .
H403 H -0.0493 0.4369 0.9856 0.047(6) Uiso 1 1 calc R U . . .
C404 C -0.1243(3) 0.5377(3) 0.9282(2) 0.0399(11) Uani 1 1 d . . . . .
H404 H -0.1458 0.5735 0.9665 0.047(6) Uiso 1 1 calc R U . . .
C405 C -0.1505(3) 0.5665(3) 0.8596(3) 0.0414(11) Uani 1 1 d . . . . .
H405 H -0.1897 0.6225 0.8511 0.047(6) Uiso 1 1 calc R U . . .
C406 C -0.1194(3) 0.5140(3) 0.8046(2) 0.0352(10) Uani 1 1 d . . . . .
H406 H -0.1375 0.5336 0.7581 0.047(6) Uiso 1 1 calc R U . . .
C51 C 0.4056(3) 0.8170(3) 0.6955(2) 0.0311(9) Uani 1 1 d . . . . .
C52 C 0.3337(3) 0.7815(3) 0.6683(3) 0.0397(11) Uani 1 1 d . . . . .
H521 H 0.3348 0.7965 0.6163 0.059(5) Uiso 1 1 calc R U . . .
H522 H 0.3468 0.7179 0.6790 0.059(5) Uiso 1 1 calc R U . . .
H523 H 0.2739 0.8076 0.6922 0.059(5) Uiso 1 1 calc R U . . .
C53 C 0.4026(3) 0.7929(3) 0.7764(2) 0.0388(11) Uani 1 1 d . . . . .
H531 H 0.4166 0.7292 0.7866 0.059(5) Uiso 1 1 calc R U . . .
H532 H 0.4473 0.8162 0.7947 0.059(5) Uiso 1 1 calc R U . . .
H533 H 0.3422 0.8180 0.7998 0.059(5) Uiso 1 1 calc R U . . .
C54 C 0.3843(3) 0.9160(3) 0.6756(2) 0.0336(10) Uani 1 1 d . . . . .
H541 H 0.3869 0.9284 0.6233 0.059(5) Uiso 1 1 calc R U . . .
H542 H 0.3236 0.9423 0.6979 0.059(5) Uiso 1 1 calc R U . . .
H543 H 0.4287 0.9405 0.6928 0.059(5) Uiso 1 1 calc R U . . .
C55 C 0.6120(3) 0.6019(3) 0.5260(2) 0.0294(9) Uani 1 1 d . . . . .
C56 C 0.7095(3) 0.5702(3) 0.4944(3) 0.0474(13) Uani 1 1 d . . . . .
H561 H 0.7309 0.6192 0.4667 0.054(5) Uiso 1 1 calc R U . . .
H562 H 0.7470 0.5460 0.5333 0.054(5) Uiso 1 1 calc R U . . .
H563 H 0.7137 0.5248 0.4628 0.054(5) Uiso 1 1 calc R U . . .
C57 C 0.5800(3) 0.5247(3) 0.5689(3) 0.0443(12) Uani 1 1 d . . . . .
H571 H 0.5170 0.5444 0.5896 0.054(5) Uiso 1 1 calc R U . . .
H572 H 0.5846 0.4795 0.5370 0.054(5) Uiso 1 1 calc R U . . .
H573 H 0.6179 0.5007 0.6075 0.054(5) Uiso 1 1 calc R U . . .
C58 C 0.5537(4) 0.6401(3) 0.4651(3) 0.0525(14) Uani 1 1 d . . . . .
H581 H 0.4906 0.6606 0.4853 0.054(5) Uiso 1 1 calc R U . . .
H582 H 0.5752 0.6891 0.4376 0.054(5) Uiso 1 1 calc R U . . .
H583 H 0.5579 0.5948 0.4333 0.054(5) Uiso 1 1 calc R U . . .
C61 C 0.8658(2) 0.8785(2) 0.92865(19) 0.0226(8) Uani 1 1 d . . . . .
C62 C 0.9198(3) 0.8834(3) 0.9898(2) 0.0328(10) Uani 1 1 d . . . . .
H621 H 0.9578 0.9249 0.9740 0.039(4) Uiso 1 1 calc R U . . .
H622 H 0.8778 0.9028 1.0319 0.039(4) Uiso 1 1 calc R U . . .
H623 H 0.9580 0.8255 1.0024 0.039(4) Uiso 1 1 calc R U . . .
C63 C 0.8076(3) 0.8128(3) 0.9561(2) 0.0341(10) Uani 1 1 d . . . . .
H631 H 0.7723 0.8081 0.9183 0.039(4) Uiso 1 1 calc R U . . .
H632 H 0.8468 0.7555 0.9689 0.039(4) Uiso 1 1 calc R U . . .
H633 H 0.7666 0.8329 0.9984 0.039(4) Uiso 1 1 calc R U . . .
C64 C 0.9345(3) 0.8437(3) 0.8643(2) 0.0304(9) Uani 1 1 d . . . . .
H641 H 0.9718 0.8856 0.8466 0.039(4) Uiso 1 1 calc R U . . .
H642 H 0.9733 0.7873 0.8798 0.039(4) Uiso 1 1 calc R U . . .
H643 H 0.9017 0.8365 0.8257 0.039(4) Uiso 1 1 calc R U . . .
C65 C 0.7557(3) 1.2071(3) 0.9537(2) 0.0318(10) Uani 1 1 d . . . . .
C66 C 0.8430(3) 1.1917(3) 0.9894(3) 0.0514(14) Uani 1 1 d . . . . .
H661 H 0.8956 1.1802 0.9529 0.073(6) Uiso 1 1 calc R U . . .
H662 H 0.8425 1.2437 1.0122 0.073(6) Uiso 1 1 calc R U . . .
H663 H 0.8463 1.1413 1.0257 0.073(6) Uiso 1 1 calc R U . . .
C67 C 0.7544(4) 1.2857(3) 0.8974(3) 0.0520(14) Uani 1 1 d . . . . .
H671 H 0.8068 1.2725 0.8610 0.073(6) Uiso 1 1 calc R U . . .
H672 H 0.6988 1.2986 0.8745 0.073(6) Uiso 1 1 calc R U . . .
H673 H 0.7566 1.3366 0.9207 0.073(6) Uiso 1 1 calc R U . . .
C68 C 0.6752(4) 1.2248(3) 1.0116(3) 0.0545(14) Uani 1 1 d . . . . .
H681 H 0.6779 1.1733 1.0467 0.073(6) Uiso 1 1 calc R U . . .
H682 H 0.6769 1.2751 1.0357 0.073(6) Uiso 1 1 calc R U . . .
H683 H 0.6190 1.2372 0.9895 0.073(6) Uiso 1 1 calc R U . . .
C71 C 0.1735(3) 0.5893(3) 0.7971(2) 0.0382(11) Uani 1 1 d . . . . .
C72 C 0.2079(3) 0.6622(3) 0.8218(3) 0.0434(12) Uani 1 1 d . . . . .
H721 H 0.1920 0.6638 0.8737 0.065(5) Uiso 1 1 calc R U . . .
H722 H 0.2737 0.6507 0.8102 0.065(5) Uiso 1 1 calc R U . . .
H723 H 0.1799 0.7185 0.7971 0.065(5) Uiso 1 1 calc R U . . .
C73 C 0.1995(3) 0.5889(3) 0.7163(2) 0.0422(11) Uani 1 1 d . . . . .
H731 H 0.2655 0.5755 0.7056 0.065(5) Uiso 1 1 calc R U . . .
H732 H 0.1762 0.5444 0.6990 0.065(5) Uiso 1 1 calc R U . . .
H733 H 0.1736 0.6464 0.6924 0.065(5) Uiso 1 1 calc R U . . .
C74 C 0.0709(3) 0.6100(3) 0.8148(3) 0.0394(11) Uani 1 1 d . . . . .
H741 H 0.0550 0.6102 0.8669 0.065(5) Uiso 1 1 calc R U . . .
H742 H 0.0447 0.6676 0.7912 0.065(5) Uiso 1 1 calc R U . . .
H743 H 0.0473 0.5656 0.7978 0.065(5) Uiso 1 1 calc R U . . .
C75 C 0.3907(3) 0.4007(3) 0.9698(2) 0.0345(10) Uani 1 1 d . . . . .
C76 C 0.4007(3) 0.3195(3) 1.0224(3) 0.0477(13) Uani 1 1 d . . . . .
H761 H 0.3430 0.3200 1.0523 0.069(6) Uiso 1 1 calc R U . . .
H762 H 0.4183 0.2676 0.9960 0.069(6) Uiso 1 1 calc R U . . .
H763 H 0.4472 0.3183 1.0529 0.069(6) Uiso 1 1 calc R U . . .
C77 C 0.4788(3) 0.4000(4) 0.9240(3) 0.0589(15) Uani 1 1 d . . . . .
H771 H 0.4723 0.4526 0.8899 0.069(6) Uiso 1 1 calc R U . . .
H772 H 0.5254 0.3988 0.9545 0.069(6) Uiso 1 1 calc R U . . .
H773 H 0.4965 0.3481 0.8976 0.069(6) Uiso 1 1 calc R U . . .
C78 C 0.3699(4) 0.4809(3) 1.0139(3) 0.0547(14) Uani 1 1 d . . . . .
H781 H 0.3125 0.4838 1.0447 0.069(6) Uiso 1 1 calc R U . . .
H782 H 0.4185 0.4749 1.0436 0.069(6) Uiso 1 1 calc R U . . .
H783 H 0.3657 0.5344 0.9810 0.069(6) Uiso 1 1 calc R U . . .
C81 C 0.1181(3) 0.1359(2) 0.56960(19) 0.0234(8) Uani 1 1 d . . . . .
C82 C 0.1149(3) 0.0798(3) 0.5099(2) 0.0304(9) Uani 1 1 d . . . . .
H821 H 0.0891 0.1178 0.4693 0.039(4) Uiso 1 1 calc R U . . .
H822 H 0.1763 0.0475 0.4939 0.039(4) Uiso 1 1 calc R U . . .
H823 H 0.0774 0.0384 0.5285 0.039(4) Uiso 1 1 calc R U . . .
C83 C 0.1817(3) 0.1957(3) 0.5386(2) 0.0326(10) Uani 1 1 d . . . . .
H831 H 0.1558 0.2359 0.4991 0.039(4) Uiso 1 1 calc R U . . .
H832 H 0.1892 0.2292 0.5763 0.039(4) Uiso 1 1 calc R U . . .
H833 H 0.2406 0.1601 0.5207 0.039(4) Uiso 1 1 calc R U . . .
C84 C 0.1588(3) 0.0735(3) 0.6311(2) 0.0298(9) Uani 1 1 d . . . . .
H841 H 0.1184 0.0352 0.6510 0.039(4) Uiso 1 1 calc R U . . .
H842 H 0.2178 0.0380 0.6131 0.039(4) Uiso 1 1 calc R U . . .
H843 H 0.1663 0.1072 0.6686 0.039(4) Uiso 1 1 calc R U . . .
C85 C -0.2264(3) 0.2289(3) 0.5585(2) 0.0346(10) Uani 1 1 d . . . . .
C86 C -0.2067(3) 0.1445(3) 0.5205(3) 0.0490(13) Uani 1 1 d . . . . .
H861 H -0.1913 0.0935 0.5555 0.073(6) Uiso 1 1 calc R U . . .
H862 H -0.2603 0.1423 0.4994 0.073(6) Uiso 1 1 calc R U . . .
H863 H -0.1559 0.1444 0.4826 0.073(6) Uiso 1 1 calc R U . . .
C87 C -0.3049(3) 0.2273(4) 0.6171(3) 0.0704(18) Uani 1 1 d . . . . .
H871 H -0.2884 0.1767 0.6522 0.073(6) Uiso 1 1 calc R U . . .
H872 H -0.3193 0.2811 0.6410 0.073(6) Uiso 1 1 calc R U . . .
H873 H -0.3578 0.2232 0.5958 0.073(6) Uiso 1 1 calc R U . . .
C88 C -0.2497(3) 0.3061(3) 0.5035(3) 0.0565(15) Uani 1 1 d . . . . .
H881 H -0.1982 0.3059 0.4662 0.073(6) Uiso 1 1 calc R U . . .
H882 H -0.3023 0.3024 0.4816 0.073(6) Uiso 1 1 calc R U . . .
H883 H -0.2639 0.3603 0.5268 0.073(6) Uiso 1 1 calc R U . . .
N91 N 0.4360(3) 0.1327(3) 0.8856(2) 0.0566(12) Uani 1 1 d . . . . .
C1 C 0.4192(3) 0.0737(4) 0.9197(3) 0.0466(13) Uani 1 1 d . . . . .
C91 C 0.3990(4) -0.0002(4) 0.9647(3) 0.0679(17) Uani 1 1 d . . . . .
H911 H 0.3910 0.0115 1.0151 0.075(6) Uiso 1 1 calc R U . . .
H912 H 0.4488 -0.0516 0.9570 0.075(6) Uiso 1 1 calc R U . . .
H913 H 0.3432 -0.0112 0.9528 0.075(6) Uiso 1 1 calc R U . . .
N92 N 0.8949(3) 0.5912(3) 0.6125(3) 0.0604(12) Uani 1 1 d . . . . .
C2 C 0.9558(4) 0.5929(3) 0.5719(3) 0.0445(12) Uani 1 1 d . . . . .
C92 C 1.0343(4) 0.5940(3) 0.5203(3) 0.0618(15) Uani 1 1 d . . . . .
H921 H 1.0847 0.5462 0.5344 0.075(6) Uiso 1 1 calc R U . . .
H922 H 1.0509 0.6500 0.5186 0.075(6) Uiso 1 1 calc R U . . .
H923 H 1.0208 0.5867 0.4728 0.075(6) Uiso 1 1 calc R U . . .
N93 N 0.6631(5) 0.4124(5) 0.7540(4) 0.054(2) Uani 0.613(5) 1 d D . P A 1
C3 C 0.6462(5) 0.4853(5) 0.7618(5) 0.047(2) Uani 0.613(5) 1 d D . P A 1
C93 C 0.6263(7) 0.5764(7) 0.7751(10) 0.037(3) Uani 0.613(5) 1 d D . P A 1
H931 H 0.6638 0.6071 0.7399 0.075(6) Uiso 0.613(5) 1 calc R U P A 1
H932 H 0.6392 0.5804 0.8236 0.075(6) Uiso 0.613(5) 1 calc R U P A 1
H933 H 0.5623 0.6032 0.7710 0.075(6) Uiso 0.613(5) 1 calc R U P A 1
N94 N 0.4331(5) 0.5264(7) 0.7325(5) 0.066(2) Uani 0.613(5) 1 d D . P A 1
C4 C 0.4348(6) 0.4542(7) 0.7312(4) 0.057(3) Uani 0.613(5) 1 d D . P A 1
C94 C 0.4370(10) 0.3627(9) 0.7308(13) 0.052(5) Uani 0.613(5) 1 d D . P A 1
H941 H 0.4982 0.3276 0.7367 0.075(6) Uiso 0.613(5) 1 calc R U P A 1
H942 H 0.4200 0.3532 0.6851 0.075(6) Uiso 0.613(5) 1 calc R U P A 1
H943 H 0.3944 0.3453 0.7704 0.075(6) Uiso 0.613(5) 1 calc R U P A 1
N95 N 0.6079(8) 0.3511(7) 0.7453(6) 0.055(4) Uani 0.387(5) 1 d D . P A 2
C5 C 0.5331(8) 0.3556(9) 0.7421(6) 0.050(4) Uani 0.387(5) 1 d D . P A 2
C95 C 0.4382(11) 0.3552(18) 0.750(2) 0.065(11) Uani 0.387(5) 1 d D . P A 2
H951 H 0.4240 0.3382 0.7055 0.075(6) Uiso 0.387(5) 1 calc R U P A 2
H952 H 0.4015 0.4137 0.7582 0.075(6) Uiso 0.387(5) 1 calc R U P A 2
H953 H 0.4250 0.3133 0.7901 0.075(6) Uiso 0.387(5) 1 calc R U P A 2
N96 N 0.4604(8) 0.5644(7) 0.7696(7) 0.055(3) Uani 0.387(5) 1 d D . P A 2
C6 C 0.5339(9) 0.5661(8) 0.7705(7) 0.047(3) Uani 0.387(5) 1 d D . P A 2
C96 C 0.6292(11) 0.5653(19) 0.760(2) 0.070(10) Uani 0.387(5) 1 d D . P A 2
H961 H 0.6428 0.6010 0.7155 0.075(6) Uiso 0.387(5) 1 calc R U P A 2
H962 H 0.6649 0.5051 0.7571 0.075(6) Uiso 0.387(5) 1 calc R U P A 2
H963 H 0.6443 0.5892 0.8006 0.075(6) Uiso 0.387(5) 1 calc R U P A 2

loop_
_atom_site_aniso_label
_atom_site_aniso_U_11
_atom_site_aniso_U_22
_atom_site_aniso_U_33
_atom_site_aniso_U_23
_atom_site_aniso_U_13
_atom_site_aniso_U_12
Mo1 0.02417(19) 0.02740(19) 0.01266(18) -0.00773(13) -0.00550(14) 0.00351(15)
O1 0.0307(15) 0.0397(16) 0.0165(15) -0.0072(12) 0.0012(12) 0.0011(13)
O2 0.0377(16) 0.0324(15) 0.0215(15) -0.0048(12) -0.0098(13) -0.0057(13)
O11 0.0212(14) 0.0386(16) 0.0258(16) -0.0177(13) -0.0048(12) 0.0080(12)
C11 0.030(2) 0.028(2) 0.014(2) -0.0043(16) -0.0076(16) -0.0037(18)
C12 0.027(2) 0.028(2) 0.018(2) -0.0025(16) -0.0074(17) -0.0020(18)
C13 0.030(2) 0.029(2) 0.018(2) -0.0047(16) -0.0068(17) -0.0043(18)
C14 0.031(2) 0.029(2) 0.018(2) -0.0036(16) -0.0065(17) -0.0050(18)
C15 0.025(2) 0.030(2) 0.022(2) -0.0045(17) -0.0021(17) -0.0014(18)
C16 0.027(2) 0.029(2) 0.0131(19) -0.0038(16) -0.0045(16) -0.0029(17)
C17 0.026(2) 0.032(2) 0.021(2) -0.0099(17) -0.0015(17) -0.0018(18)
N1 0.0244(17) 0.0252(17) 0.0171(17) -0.0065(13) -0.0087(14) -0.0003(14)
C101 0.024(2) 0.029(2) 0.0129(19) -0.0114(16) -0.0036(16) 0.0010(17)
C102 0.030(2) 0.034(2) 0.018(2) -0.0066(17) -0.0081(17) -0.0017(19)
C103 0.034(2) 0.032(2) 0.023(2) -0.0051(18) -0.0103(18) -0.0030(19)
C104 0.029(2) 0.049(3) 0.029(3) -0.005(2) -0.0108(19) -0.006(2)
C105 0.025(2) 0.041(3) 0.029(2) -0.0056(19) -0.0074(18) 0.000(2)
C106 0.033(2) 0.031(2) 0.018(2) -0.0079(17) -0.0058(17) -0.0009(19)
O21 0.0276(15) 0.0255(14) 0.0229(15) -0.0056(12) -0.0093(12) 0.0039(12)
C21 0.023(2) 0.024(2) 0.020(2) -0.0065(16) -0.0004(16) 0.0016(17)
C22 0.0192(19) 0.029(2) 0.016(2) -0.0082(16) 0.0019(16) 0.0066(16)
C23 0.024(2) 0.032(2) 0.0133(19) -0.0105(16) -0.0089(16) 0.0029(17)
C24 0.028(2) 0.033(2) 0.016(2) -0.0057(17) -0.0058(17) 0.0001(18)
C25 0.028(2) 0.032(2) 0.021(2) -0.0089(17) -0.0062(17) 0.0033(18)
C26 0.024(2) 0.030(2) 0.018(2) -0.0059(17) -0.0047(16) 0.0043(17)
C27 0.029(2) 0.031(2) 0.025(2) -0.0044(18) -0.0023(18) -0.0016(19)
N2 0.0263(17) 0.0266(17) 0.0128(16) -0.0082(13) -0.0052(13) 0.0021(14)
C201 0.023(2) 0.0223(19) 0.020(2) -0.0032(16) -0.0068(16) 0.0035(16)
C202 0.030(2) 0.029(2) 0.021(2) -0.0020(17) -0.0125(17) -0.0006(18)
C203 0.044(3) 0.042(3) 0.022(2) -0.0063(19) -0.011(2) -0.013(2)
C204 0.046(3) 0.034(2) 0.028(2) 0.0014(19) -0.022(2) -0.004(2)
C205 0.034(2) 0.033(2) 0.031(3) -0.0018(19) -0.014(2) 0.002(2)
C206 0.032(2) 0.028(2) 0.028(2) -0.0063(18) -0.0073(18) 0.0002(18)
Mo2 0.02516(19) 0.02490(19) 0.01417(18) -0.00626(13) -0.00612(14) 0.00380(14)
O3 0.0341(16) 0.0285(15) 0.0224(15) -0.0033(12) -0.0069(12) 0.0055(13)
O4 0.0288(15) 0.0375(16) 0.0162(14) -0.0098(12) -0.0033(12) -0.0002(13)
O31 0.0380(16) 0.0184(13) 0.0173(14) -0.0035(11) -0.0150(12) 0.0054(12)
C31 0.027(2) 0.028(2) 0.0093(18) -0.0111(15) -0.0015(15) 0.0007(17)
C32 0.025(2) 0.022(2) 0.024(2) -0.0071(16) 0.0013(17) 0.0029(17)
C33 0.030(2) 0.031(2) 0.028(2) -0.0113(18) -0.0001(18) -0.0086(19)
C34 0.031(2) 0.037(2) 0.028(2) -0.0070(19) -0.0022(19) -0.013(2)
C35 0.030(2) 0.033(2) 0.020(2) -0.0055(17) -0.0023(17) -0.0054(19)
C36 0.026(2) 0.035(2) 0.024(2) -0.0038(18) -0.0046(17) -0.0054(19)
C37 0.024(2) 0.031(2) 0.021(2) 0.0007(17) -0.0058(17) 0.0001(18)
N3 0.0198(16) 0.0257(17) 0.0107(16) -0.0054(13) -0.0065(13) 0.0023(13)
C301 0.030(2) 0.029(2) 0.0091(19) -0.0028(15) -0.0081(16) -0.0019(18)
C302 0.029(2) 0.038(2) 0.021(2) -0.0050(18) -0.0082(18) -0.0047(19)
C303 0.034(2) 0.035(2) 0.023(2) -0.0080(18) -0.0071(18) -0.010(2)
C304 0.054(3) 0.029(2) 0.025(2) -0.0077(18) -0.009(2) -0.011(2)
C305 0.040(3) 0.029(2) 0.025(2) -0.0065(18) -0.0046(19) 0.000(2)
C306 0.028(2) 0.028(2) 0.018(2) -0.0107(16) -0.0023(17) 0.0028(18)
O41 0.0219(14) 0.0268(14) 0.0209(15) -0.0056(11) -0.0104(11) 0.0067(11)
C41 0.027(2) 0.025(2) 0.017(2) 0.0017(16) -0.0088(16) 0.0009(17)
C42 0.025(2) 0.0204(19) 0.015(2) -0.0008(15) -0.0070(16) 0.0041(16)
C43 0.031(2) 0.0191(19) 0.017(2) -0.0043(15) -0.0091(17) 0.0015(17)
C44 0.033(2) 0.029(2) 0.025(2) -0.0004(17) -0.0089(18) -0.0042(19)
C45 0.028(2) 0.031(2) 0.030(2) -0.0039(18) -0.0072(19) 0.0028(19)
C46 0.035(2) 0.025(2) 0.017(2) -0.0042(16) -0.0058(17) 0.0001(18)
C47 0.028(2) 0.033(2) 0.018(2) -0.0043(17) -0.0029(17) 0.0036(18)
N4 0.0247(17) 0.0286(18) 0.0170(17) -0.0070(14) -0.0052(14) 0.0061(14)
C401 0.031(2) 0.032(2) 0.019(2) -0.0140(17) -0.0018(17) 0.0072(18)
C402 0.027(2) 0.037(2) 0.027(2) -0.0078(19) -0.0037(18) 0.0050(19)
C403 0.044(3) 0.052(3) 0.026(3) -0.013(2) -0.004(2) -0.007(2)
C404 0.037(3) 0.044(3) 0.033(3) -0.022(2) 0.004(2) 0.006(2)
C405 0.036(3) 0.044(3) 0.039(3) -0.019(2) -0.005(2) 0.007(2)
C406 0.032(2) 0.037(2) 0.033(3) -0.012(2) -0.005(2) 0.003(2)
C51 0.028(2) 0.039(2) 0.025(2) -0.0055(19) -0.0051(18) -0.0045(19)
C52 0.026(2) 0.053(3) 0.040(3) -0.004(2) -0.005(2) -0.008(2)
C53 0.027(2) 0.049(3) 0.033(3) -0.003(2) 0.003(2) -0.001(2)
C54 0.021(2) 0.040(2) 0.033(3) -0.0019(19) -0.0077(18) 0.0078(19)
C55 0.034(2) 0.034(2) 0.023(2) -0.0074(18) -0.0081(18) -0.0071(19)
C56 0.056(3) 0.050(3) 0.044(3) -0.032(2) 0.010(2) -0.021(3)
C57 0.056(3) 0.033(3) 0.045(3) -0.015(2) 0.005(2) -0.013(2)
C58 0.071(4) 0.048(3) 0.048(3) -0.004(2) -0.030(3) -0.019(3)
C61 0.028(2) 0.025(2) 0.0118(19) -0.0068(15) -0.0111(16) 0.0073(17)
C62 0.037(2) 0.035(2) 0.024(2) -0.0093(18) -0.0195(19) 0.0087(19)
C63 0.037(2) 0.036(2) 0.027(2) -0.0018(19) -0.013(2) -0.001(2)
C64 0.027(2) 0.036(2) 0.024(2) -0.0113(18) -0.0097(18) 0.0093(18)
C65 0.037(2) 0.026(2) 0.030(2) -0.0106(18) -0.0082(19) 0.0044(18)
C66 0.055(3) 0.042(3) 0.060(4) -0.027(2) -0.036(3) 0.011(2)
C67 0.079(4) 0.044(3) 0.042(3) -0.012(2) -0.020(3) -0.020(3)
C68 0.067(3) 0.048(3) 0.045(3) -0.031(3) 0.005(3) -0.003(3)
C71 0.048(3) 0.031(2) 0.034(3) -0.005(2) -0.002(2) -0.009(2)
C72 0.049(3) 0.033(2) 0.045(3) -0.006(2) 0.004(2) -0.008(2)
C73 0.062(3) 0.031(2) 0.029(3) -0.003(2) -0.002(2) -0.005(2)
C74 0.046(3) 0.023(2) 0.042(3) -0.007(2) -0.002(2) 0.003(2)
C75 0.041(3) 0.041(3) 0.027(2) -0.008(2) -0.005(2) -0.017(2)
C76 0.053(3) 0.065(3) 0.038(3) 0.000(2) -0.021(2) -0.031(3)
C77 0.046(3) 0.089(4) 0.048(3) 0.001(3) -0.020(3) -0.025(3)
C78 0.066(4) 0.058(3) 0.047(3) -0.020(3) -0.016(3) -0.015(3)
C81 0.031(2) 0.026(2) 0.0110(19) -0.0094(15) -0.0096(16) 0.0038(17)
C82 0.035(2) 0.033(2) 0.022(2) -0.0161(18) -0.0083(18) 0.0045(19)
C83 0.033(2) 0.041(2) 0.020(2) -0.0108(18) -0.0019(18) 0.001(2)
C84 0.033(2) 0.032(2) 0.022(2) -0.0068(17) -0.0164(18) 0.0068(18)
C85 0.032(2) 0.035(2) 0.038(3) -0.004(2) -0.015(2) -0.003(2)
C86 0.045(3) 0.041(3) 0.067(4) -0.016(3) -0.030(3) -0.005(2)
C87 0.041(3) 0.114(5) 0.068(4) -0.028(4) -0.012(3) -0.028(3)
C88 0.060(3) 0.038(3) 0.078(4) -0.003(3) -0.047(3) -0.003(3)
N91 0.059(3) 0.058(3) 0.042(3) -0.014(2) -0.002(2) 0.010(2)
C1 0.044(3) 0.049(3) 0.038(3) -0.019(3) 0.016(2) 0.000(3)
C91 0.060(4) 0.071(4) 0.061(4) -0.024(3) 0.030(3) -0.006(3)
N92 0.047(3) 0.066(3) 0.050(3) -0.009(2) -0.011(2) 0.024(2)
C2 0.054(3) 0.028(2) 0.047(3) 0.001(2) -0.022(3) 0.004(2)
C92 0.068(4) 0.050(3) 0.060(4) 0.015(3) -0.016(3) -0.008(3)
N93 0.054(5) 0.050(4) 0.049(5) 0.003(4) -0.017(4) 0.005(4)
C3 0.045(5) 0.060(6) 0.033(5) 0.011(4) -0.010(4) -0.014(5)
C93 0.059(7) 0.032(6) 0.027(8) -0.005(5) -0.018(4) -0.011(5)
N94 0.042(5) 0.095(7) 0.056(6) 0.003(5) -0.007(4) -0.013(5)
C4 0.036(5) 0.107(9) 0.027(5) 0.005(5) -0.010(4) -0.018(6)
C94 0.060(9) 0.086(11) 0.014(10) -0.013(5) -0.003(5) -0.019(7)
N95 0.052(7) 0.054(7) 0.038(7) -0.014(5) -0.001(6) 0.028(6)
C5 0.073(10) 0.052(8) 0.020(7) -0.021(6) 0.010(7) -0.007(8)
C95 0.074(18) 0.10(2) 0.03(2) -0.039(12) 0.016(11) -0.030(15)
N96 0.045(7) 0.038(6) 0.072(10) -0.005(6) 0.009(7) -0.001(6)
C6 0.065(10) 0.030(7) 0.036(8) -0.003(5) 0.007(7) 0.001(7)
C96 0.101(19) 0.075(16) 0.045(17) -0.045(11) -0.026(12) -0.012(13)

loop_
_atom_type_symbol
_atom_type_description
_atom_type_scat_dispersion_real
_atom_type_scat_dispersion_imag
_atom_type_scat_source
C C 0.0033 0.0016 'International Tables Vol C Tables 4.2.6.8 and 6.1.1.4'
H H 0.0000 0.0000 'International Tables Vol C Tables 4.2.6.8 and 6.1.1.4'
Mo Mo -1.6832 0.6857 'International Tables Vol C Tables 4.2.6.8 and 6.1.1.4'
N N 0.0061 0.0033 'International Tables Vol C Tables 4.2.6.8 and 6.1.1.4'
O O 0.0106 0.0060 'International Tables Vol C Tables 4.2.6.8 and 6.1.1.4'

loop_
_geom_angle_atom_site_label_1
_geom_angle_atom_site_label_2
_geom_angle_atom_site_label_3
_geom_angle
_geom_angle_publ_flag
O2 Mo1 O1 105.98(13) ?
O2 Mo1 O21 98.16(11) ?
O1 Mo1 O21 97.58(12) ?
O2 Mo1 O11 97.32(12) ?
O1 Mo1 O11 100.01(12) ?
O21 Mo1 O11 152.33(11) yes
O2 Mo1 N1 84.16(12) ?
O1 Mo1 N1 169.84(12) yes
O21 Mo1 N1 79.87(10) ?
O11 Mo1 N1 79.05(10) ?
O2 Mo1 N2 168.57(12) yes
O1 Mo1 N2 85.38(12) ?
O21 Mo1 N2 78.71(10) ?
O11 Mo1 N2 81.59(11) ?
N1 Mo1 N2 84.47(10) ?
C11 O11 Mo1 131.3(2) yes
O11 C11 C16 119.5(3) ?
O11 C11 C12 120.3(3) ?
C16 C11 C12 120.1(3) ?
C13 C12 C11 117.0(4) ?
C13 C12 C51 121.4(3) ?
C11 C12 C51 121.6(3) ?
C12 C13 C14 124.3(4) ?
C12 C13 H13 117.9 ?
C14 C13 H13 117.9 ?
C15 C14 C13 117.0(3) ?
C15 C14 C55 122.3(4) ?
C13 C14 C55 120.7(3) ?
C14 C15 C16 121.1(4) ?
C14 C15 H15 119.4 ?
C16 C15 H15 119.4 ?
C11 C16 C15 120.4(3) ?
C11 C16 C17 124.1(3) ?
C15 C16 C17 115.4(3) ?
N1 C17 C16 127.6(4) yes
N1 C17 H17 116.2 ?
C16 C17 H17 116.2 ?
C17 N1 C101 115.8(3) yes
C17 N1 Mo1 117.6(3) yes
C101 N1 Mo1 124.3(2) yes
C102 C101 C106 118.8(3) ?
C102 C101 N1 120.5(3) ?
C106 C101 N1 120.7(3) ?
C101 C102 C103 120.5(4) ?
C101 C102 H102 119.8 ?
C103 C102 H102 119.8 ?
C104 C103 C102 119.9(4) ?
C104 C103 H103 120.0 ?
C102 C103 H103 120.0 ?
C105 C104 C103 119.6(4) ?
C105 C104 H104 120.2 ?
C103 C104 H104 120.2 ?
C106 C105 C104 121.2(4) ?
C106 C105 H105 119.4 ?
C104 C105 H105 119.4 ?
C105 C106 C101 120.0(4) ?
C105 C106 H106 120.0 ?
C101 C106 H106 120.0 ?
C21 O21 Mo1 133.2(2) yes
O21 C21 C22 119.7(3) ?
O21 C21 C26 120.0(3) ?
C22 C21 C26 120.3(3) ?
C23 C22 C21 118.2(3) ?
C23 C22 C61 120.8(3) ?
C21 C22 C61 121.1(3) ?
C22 C23 C24 123.4(3) ?
C22 C23 H23 118.3 ?
C24 C23 H23 118.3 ?
C25 C24 C23 116.9(3) ?
C25 C24 C65 121.1(4) ?
C23 C24 C65 121.9(3) ?
C24 C25 C26 121.2(4) ?
C24 C25 H25 119.4 ?
C26 C25 H25 119.4 ?
C21 C26 C25 119.9(4) ?
C21 C26 C27 123.6(4) ?
C25 C26 C27 116.3(4) ?
N2 C27 C26 127.2(4) yes
N2 C27 H27 116.4 ?
C26 C27 H27 116.4 ?
C27 N2 C201 116.5(3) yes
C27 N2 Mo1 119.1(3) yes
C201 N2 Mo1 122.6(2) yes
C202 C201 C206 118.7(4) ?
C202 C201 N2 119.0(3) ?
C206 C201 N2 122.2(3) ?
C203 C202 C201 119.9(4) ?
C203 C202 H202 120.0 ?
C201 C202 H202 120.0 ?
C204 C203 C202 121.0(4) ?
C204 C203 H203 119.5 ?
C202 C203 H203 119.5 ?
C203 C204 C205 120.4(4) ?
C203 C204 H204 119.8 ?
C205 C204 H204 119.8 ?
C206 C205 C204 119.8(4) ?
C206 C205 H205 120.1 ?
C204 C205 H205 120.1 ?
C205 C206 C201 120.2(4) ?
C205 C206 H206 119.9 ?
C201 C206 H206 119.9 ?
O3 Mo2 O4 105.78(13) ?
O3 Mo2 O41 97.19(11) ?
O4 Mo2 O41 98.10(11) ?
O3 Mo2 O31 100.00(11) ?
O4 Mo2 O31 97.83(11) ?
O41 Mo2 O31 152.37(11) yes
O3 Mo2 N3 169.75(11) yes
O4 Mo2 N3 84.41(11) ?
O41 Mo2 N3 80.03(10) ?
O31 Mo2 N3 79.22(10) ?
O3 Mo2 N4 86.01(12) ?
O4 Mo2 N4 168.09(12) yes
O41 Mo2 N4 78.37(10) ?
O31 Mo2 N4 81.42(11) ?
N3 Mo2 N4 83.77(10) ?
C31 O31 Mo2 131.9(2) yes
O31 C31 C36 120.5(3) ?
O31 C31 C32 120.3(3) ?
C36 C31 C32 119.2(3) ?
C33 C32 C31 116.7(3) ?
C33 C32 C71 122.9(3) ?
C31 C32 C71 120.4(3) ?
C32 C33 C34 125.0(4) ?
C32 C33 H33 117.5 ?
C34 C33 H33 117.5 ?
C35 C34 C33 116.3(4) ?
C35 C34 C75 122.0(4) ?
C33 C34 C75 121.5(3) ?
C34 C35 C36 122.4(4) ?
C34 C35 H35 118.8 ?
C36 C35 H35 118.8 ?
C35 C36 C31 120.4(4) ?
C35 C36 C37 116.6(4) ?
C31 C36 C37 122.9(3) ?
N3 C37 C36 128.2(4) yes
N3 C37 H37 115.9 ?
C36 C37 H37 115.9 ?
C37 N3 C301 115.4(3) yes
C37 N3 Mo2 118.7(2) yes
C301 N3 Mo2 123.7(2) yes
C302 C301 C306 119.0(3) ?
C302 C301 N3 120.6(3) ?
C306 C301 N3 120.4(3) ?
C303 C302 C301 119.6(4) ?
C303 C302 H302 120.2 ?
C301 C302 H302 120.2 ?
C304 C303 C302 120.4(4) ?
C304 C303 H303 119.8 ?
C302 C303 H303 119.8 ?
C305 C304 C303 120.5(4) ?
C305 C304 H304 119.8 ?
C303 C304 H304 119.8 ?
C306 C305 C304 119.7(4) ?
C306 C305 H305 120.2 ?
C304 C305 H305 120.2 ?
C305 C306 C301 120.8(4) ?
C305 C306 H306 119.6 ?
C301 C306 H306 119.6 ?
C41 O41 Mo2 132.6(2) yes
O41 C41 C46 120.7(3) ?
O41 C41 C42 119.0(3) ?
C46 C41 C42 120.3(3) ?
C43 C42 C41 117.3(3) ?
C43 C42 C81 122.1(3) ?
C41 C42 C81 120.7(3) ?
C42 C43 C44 124.5(3) ?
C42 C43 H43 117.8 ?
C44 C43 H43 117.8 ?
C45 C44 C43 116.3(4) ?
C45 C44 C85 120.8(4) ?
C43 C44 C85 122.9(4) ?
C44 C45 C46 121.7(4) ?
C44 C45 H45 119.1 ?
C46 C45 H45 119.1 ?
C41 C46 C45 119.9(3) ?
C41 C46 C47 122.9(4) ?
C45 C46 C47 117.0(4) ?
N4 C47 C46 126.4(4) yes
N4 C47 H47 116.8 ?
C46 C47 H47 116.8 ?
C47 N4 C401 115.5(3) yes
C47 N4 Mo2 120.9(3) yes
C401 N4 Mo2 121.9(2) yes
C406 C401 C402 120.0(4) ?
C406 C401 N4 121.1(4) ?
C402 C401 N4 118.9(4) ?
C403 C402 C401 119.2(4) ?
C403 C402 H402 120.4 ?
C401 C402 H402 120.4 ?
C402 C403 C404 121.7(4) ?
C402 C403 H403 119.2 ?
C404 C403 H403 119.2 ?
C403 C404 C405 118.9(4) ?
C403 C404 H404 120.5 ?
C405 C404 H404 120.5 ?
C406 C405 C404 120.1(4) ?
C406 C405 H405 119.9 ?
C404 C405 H405 119.9 ?
C405 C406 C401 120.0(4) ?
C405 C406 H406 120.0 ?
C401 C406 H406 120.0 ?
C53 C51 C54 112.2(4) ?
C53 C51 C52 108.5(3) ?
C54 C51 C52 107.7(3) ?
C53 C51 C12 108.9(3) ?
C54 C51 C12 108.2(3) ?
C52 C51 C12 111.3(3) ?
C51 C52 H521 109.5 ?
C51 C52 H522 109.5 ?
H521 C52 H522 109.5 ?
C51 C52 H523 109.5 ?
H521 C52 H523 109.5 ?
H522 C52 H523 109.5 ?
C51 C53 H531 109.5 ?
C51 C53 H532 109.5 ?
H531 C53 H532 109.5 ?
C51 C53 H533 109.5 ?
H531 C53 H533 109.5 ?
H532 C53 H533 109.5 ?
C51 C54 H541 109.5 ?
C51 C54 H542 109.5 ?
H541 C54 H542 109.5 ?
C51 C54 H543 109.5 ?
H541 C54 H543 109.5 ?
H542 C54 H543 109.5 ?
C56 C55 C57 108.7(4) ?
C56 C55 C58 109.3(4) ?
C57 C55 C58 110.2(3) ?
C56 C55 C14 111.5(3) ?
C57 C55 C14 108.8(3) ?
C58 C55 C14 108.4(3) ?
C55 C56 H561 109.5 ?
C55 C56 H562 109.5 ?
H561 C56 H562 109.5 ?
C55 C56 H563 109.5 ?
H561 C56 H563 109.5 ?
H562 C56 H563 109.5 ?
C55 C57 H571 109.5 ?
C55 C57 H572 109.5 ?
H571 C57 H572 109.5 ?
C55 C57 H573 109.5 ?
H571 C57 H573 109.5 ?
H572 C57 H573 109.5 ?
C55 C58 H581 109.5 ?
C55 C58 H582 109.5 ?
H581 C58 H582 109.5 ?
C55 C58 H583 109.5 ?
H581 C58 H583 109.5 ?
H582 C58 H583 109.5 ?
C63 C61 C62 107.4(3) ?
C63 C61 C22 110.2(3) ?
C62 C61 C22 111.9(3) ?
C63 C61 C64 109.3(3) ?
C62 C61 C64 107.9(3) ?
C22 C61 C64 110.1(3) ?
C61 C62 H621 109.5 ?
C61 C62 H622 109.5 ?
H621 C62 H622 109.5 ?
C61 C62 H623 109.5 ?
H621 C62 H623 109.5 ?
H622 C62 H623 109.5 ?
C61 C63 H631 109.5 ?
C61 C63 H632 109.5 ?
H631 C63 H632 109.5 ?
C61 C63 H633 109.5 ?
H631 C63 H633 109.5 ?
H632 C63 H633 109.5 ?
C61 C64 H641 109.5 ?
C61 C64 H642 109.5 ?
H641 C64 H642 109.5 ?
C61 C64 H643 109.5 ?
H641 C64 H643 109.5 ?
H642 C64 H643 109.5 ?
C68 C65 C67 111.4(4) ?
C68 C65 C24 109.1(3) ?
C67 C65 C24 109.7(3) ?
C68 C65 C66 108.4(4) ?
C67 C65 C66 107.2(4) ?
C24 C65 C66 111.2(3) ?
C65 C66 H661 109.5 ?
C65 C66 H662 109.5 ?
H661 C66 H662 109.5 ?
C65 C66 H663 109.5 ?
H661 C66 H663 109.5 ?
H662 C66 H663 109.5 ?
C65 C67 H671 109.5 ?
C65 C67 H672 109.5 ?
H671 C67 H672 109.5 ?
C65 C67 H673 109.5 ?
H671 C67 H673 109.5 ?
H672 C67 H673 109.5 ?
C65 C68 H681 109.5 ?
C65 C68 H682 109.5 ?
H681 C68 H682 109.5 ?
C65 C68 H683 109.5 ?
H681 C68 H683 109.5 ?
H682 C68 H683 109.5 ?
C73 C71 C74 110.2(4) ?
C73 C71 C72 107.9(3) ?
C74 C71 C72 108.0(4) ?
C73 C71 C32 110.3(4) ?
C74 C71 C32 109.4(3) ?
C72 C71 C32 110.9(4) ?
C71 C72 H721 109.5 ?
C71 C72 H722 109.5 ?
H721 C72 H722 109.5 ?
C71 C72 H723 109.5 ?
H721 C72 H723 109.5 ?
H722 C72 H723 109.5 ?
C71 C73 H731 109.5 ?
C71 C73 H732 109.5 ?
H731 C73 H732 109.5 ?
C71 C73 H733 109.5 ?
H731 C73 H733 109.5 ?
H732 C73 H733 109.5 ?
C71 C74 H741 109.5 ?
C71 C74 H742 109.5 ?
H741 C74 H742 109.5 ?
C71 C74 H743 109.5 ?
H741 C74 H743 109.5 ?
H742 C74 H743 109.5 ?
C77 C75 C76 109.5(4) ?
C77 C75 C34 109.5(4) ?
C76 C75 C34 112.3(3) ?
C77 C75 C78 106.8(4) ?
C76 C75 C78 107.7(4) ?
C34 C75 C78 110.9(4) ?
C75 C76 H761 109.5 ?
C75 C76 H762 109.5 ?
H761 C76 H762 109.5 ?
C75 C76 H763 109.5 ?
H761 C76 H763 109.5 ?
H762 C76 H763 109.5 ?
C75 C77 H771 109.5 ?
C75 C77 H772 109.5 ?
H771 C77 H772 109.5 ?
C75 C77 H773 109.5 ?
H771 C77 H773 109.5 ?
H772 C77 H773 109.5 ?
C75 C78 H781 109.5 ?
C75 C78 H782 109.5 ?
H781 C78 H782 109.5 ?
C75 C78 H783 109.5 ?
H781 C78 H783 109.5 ?
H782 C78 H783 109.5 ?
C84 C81 C83 109.2(3) ?
C84 C81 C82 107.1(3) ?
C83 C81 C82 107.1(3) ?
C84 C81 C42 110.6(3) ?
C83 C81 C42 110.4(3) ?
C82 C81 C42 112.3(3) ?
C81 C82 H821 109.5 ?
C81 C82 H822 109.5 ?
H821 C82 H822 109.5 ?
C81 C82 H823 109.5 ?
H821 C82 H823 109.5 ?
H822 C82 H823 109.5 ?
C81 C83 H831 109.5 ?
C81 C83 H832 109.5 ?
H831 C83 H832 109.5 ?
C81 C83 H833 109.5 ?
H831 C83 H833 109.5 ?
H832 C83 H833 109.5 ?
C81 C84 H841 109.5 ?
C81 C84 H842 109.5 ?
H841 C84 H842 109.5 ?
C81 C84 H843 109.5 ?
H841 C84 H843 109.5 ?
H842 C84 H843 109.5 ?
C88 C85 C87 110.7(4) ?
C88 C85 C44 108.7(3) ?
C87 C85 C44 110.4(4) ?
C88 C85 C86 108.3(4) ?
C87 C85 C86 108.4(4) ?
C44 C85 C86 110.4(3) ?
C85 C86 H861 109.5 ?
C85 C86 H862 109.5 ?
H861 C86 H862 109.5 ?
C85 C86 H863 109.5 ?
H861 C86 H863 109.5 ?
H862 C86 H863 109.5 ?
C85 C87 H871 109.5 ?
C85 C87 H872 109.5 ?
H871 C87 H872 109.5 ?
C85 C87 H873 109.5 ?
H871 C87 H873 109.5 ?
H872 C87 H873 109.5 ?
C85 C88 H881 109.5 ?
C85 C88 H882 109.5 ?
H881 C88 H882 109.5 ?
C85 C88 H883 109.5 ?
H881 C88 H883 109.5 ?
H882 C88 H883 109.5 ?
N91 C1 C91 178.2(6) ?
C1 C91 H911 109.5 ?
C1 C91 H912 109.5 ?
H911 C91 H912 109.5 ?
C1 C91 H913 109.5 ?
H911 C91 H913 109.5 ?
H912 C91 H913 109.5 ?
N92 C2 C92 179.3(6) ?
C2 C92 H921 109.5 ?
C2 C92 H922 109.5 ?
H921 C92 H922 109.5 ?
C2 C92 H923 109.5 ?
H921 C92 H923 109.5 ?
H922 C92 H923 109.5 ?
N93 C3 C93 177.1(11) ?
C3 C93 H931 109.5 ?
C3 C93 H932 109.5 ?
H931 C93 H932 109.5 ?
C3 C93 H933 109.5 ?
H931 C93 H933 109.5 ?
H932 C93 H933 109.5 ?
N94 C4 C94 179.0(13) ?
C4 C94 H941 109.5 ?
C4 C94 H942 109.5 ?
H941 C94 H942 109.5 ?
C4 C94 H943 109.5 ?
H941 C94 H943 109.5 ?
H942 C94 H943 109.5 ?
N95 C5 C95 171(2) ?
C5 C95 H951 109.5 ?
C5 C95 H952 109.5 ?
H951 C95 H952 109.5 ?
C5 C95 H953 109.5 ?
H951 C95 H953 109.5 ?
H952 C95 H953 109.5 ?
N96 C6 C96 171.0(19) ?
C6 C96 H961 109.5 ?
C6 C96 H962 109.5 ?
H961 C96 H962 109.5 ?
C6 C96 H963 109.5 ?
H961 C96 H963 109.5 ?
H962 C96 H963 109.5 ?

loop_
_geom_bond_atom_site_label_1
_geom_bond_atom_site_label_2
_geom_bond_distance
_geom_bond_publ_flag
Mo1 O2 1.706(3) yes
Mo1 O1 1.707(3) yes
Mo1 O21 1.946(2) yes
Mo1 O11 1.946(3) yes
Mo1 N1 2.375(3) yes
Mo1 N2 2.394(3) yes
O11 C11 1.328(4) yes
C11 C16 1.395(5) ?
C11 C12 1.424(5) ?
C12 C13 1.400(5) ?
C12 C51 1.544(5) ?
C13 C14 1.417(5) ?
C13 H13 0.95 ?
C14 C15 1.379(5) ?
C14 C55 1.559(5) ?
C15 C16 1.426(5) ?
C15 H15 0.95 ?
C16 C17 1.448(5) ?
C17 N1 1.279(5) yes
C17 H17 0.95 ?
N1 C101 1.434(4) yes
C101 C102 1.384(5) ?
C101 C106 1.412(5) ?
C102 C103 1.403(5) ?
C102 H102 0.95 ?
C103 C104 1.387(6) ?
C103 H103 0.95 ?
C104 C105 1.378(6) ?
C104 H104 0.95 ?
C105 C106 1.377(5) ?
C105 H105 0.95 ?
C106 H106 0.95 ?
O21 C21 1.344(4) yes
C21 C22 1.396(5) ?
C21 C26 1.402(5) ?
C22 C23 1.392(5) ?
C22 C61 1.543(5) ?
C23 C24 1.415(5) ?
C23 H23 0.95 ?
C24 C25 1.388(5) ?
C24 C65 1.541(5) ?
C25 C26 1.410(5) ?
C25 H25 0.95 ?
C26 C27 1.462(5) ?
C27 N2 1.283(5) yes
C27 H27 0.95 ?
N2 C201 1.423(4) yes
C201 C202 1.406(5) ?
C201 C206 1.406(5) ?
C202 C203 1.394(5) ?
C202 H202 0.95 ?
C203 C204 1.359(6) ?
C203 H203 0.95 ?
C204 C205 1.397(6) ?
C204 H204 0.95 ?
C205 C206 1.393(5) ?
C205 H205 0.95 ?
C206 H206 0.95 ?
Mo2 O3 1.707(3) yes
Mo2 O4 1.712(3) yes
Mo2 O41 1.943(2) yes
Mo2 O31 1.946(2) yes
Mo2 N3 2.375(3) yes
Mo2 N4 2.383(3) yes
O31 C31 1.338(4) yes
C31 C36 1.413(5) ?
C31 C32 1.433(5) ?
C32 C33 1.394(5) ?
C32 C71 1.544(6) ?
C33 C34 1.410(6) ?
C33 H33 0.95 ?
C34 C35 1.373(5) ?
C34 C75 1.532(6) ?
C35 C36 1.396(5) ?
C35 H35 0.95 ?
C36 C37 1.440(5) ?
C37 N3 1.292(4) yes
C37 H37 0.95 ?
N3 C301 1.425(5) yes
C301 C302 1.400(5) ?
C301 C306 1.406(5) ?
C302 C303 1.394(5) ?
C302 H302 0.95 ?
C303 C304 1.384(6) ?
C303 H303 0.95 ?
C304 C305 1.383(6) ?
C304 H304 0.95 ?
C305 C306 1.381(5) ?
C305 H305 0.95 ?
C306 H306 0.95 ?
O41 C41 1.361(4) yes
C41 C46 1.406(5) ?
C41 C42 1.408(5) ?
C42 C43 1.389(5) ?
C42 C81 1.542(5) ?
C43 C44 1.417(5) ?
C43 H43 0.95 ?
C44 C45 1.384(6) ?
C44 C85 1.546(5) ?
C45 C46 1.409(5) ?
C45 H45 0.95 ?
C46 C47 1.459(5) ?
C47 N4 1.294(5) yes
C47 H47 0.95 ?
N4 C401 1.454(5) yes
C401 C406 1.387(6) ?
C401 C402 1.390(5) ?
C402 C403 1.371(6) ?
C402 H402 0.95 ?
C403 C404 1.373(6) ?
C403 H403 0.95 ?
C404 C405 1.400(6) ?
C404 H404 0.95 ?
C405 C406 1.376(6) ?
C405 H405 0.95 ?
C406 H406 0.95 ?
C51 C53 1.526(6) ?
C51 C54 1.531(6) ?
C51 C52 1.537(5) ?
C52 H521 0.98 ?
C52 H522 0.98 ?
C52 H523 0.98 ?
C53 H531 0.98 ?
C53 H532 0.98 ?
C53 H533 0.98 ?
C54 H541 0.98 ?
C54 H542 0.98 ?
C54 H543 0.98 ?
C55 C56 1.517(6) ?
C55 C57 1.526(6) ?
C55 C58 1.534(6) ?
C56 H561 0.98 ?
C56 H562 0.98 ?
C56 H563 0.98 ?
C57 H571 0.98 ?
C57 H572 0.98 ?
C57 H573 0.98 ?
C58 H581 0.98 ?
C58 H582 0.98 ?
C58 H583 0.98 ?
C61 C63 1.533(5) ?
C61 C62 1.541(5) ?
C61 C64 1.553(5) ?
C62 H621 0.98 ?
C62 H622 0.98 ?
C62 H623 0.98 ?
C63 H631 0.98 ?
C63 H632 0.98 ?
C63 H633 0.98 ?
C64 H641 0.98 ?
C64 H642 0.98 ?
C64 H643 0.98 ?
C65 C68 1.524(6) ?
C65 C67 1.529(6) ?
C65 C66 1.544(6) ?
C66 H661 0.98 ?
C66 H662 0.98 ?
C66 H663 0.98 ?
C67 H671 0.98 ?
C67 H672 0.98 ?
C67 H673 0.98 ?
C68 H681 0.98 ?
C68 H682 0.98 ?
C68 H683 0.98 ?
C71 C73 1.523(6) ?
C71 C74 1.526(6) ?
C71 C72 1.537(6) ?
C72 H721 0.98 ?
C72 H722 0.98 ?
C72 H723 0.98 ?
C73 H731 0.98 ?
C73 H732 0.98 ?
C73 H733 0.98 ?
C74 H741 0.98 ?
C74 H742 0.98 ?
C74 H743 0.98 ?
C75 C77 1.498(6) ?
C75 C76 1.511(6) ?
C75 C78 1.555(6) ?
C76 H761 0.98 ?
C76 H762 0.98 ?
C76 H763 0.98 ?
C77 H771 0.98 ?
C77 H772 0.98 ?
C77 H773 0.98 ?
C78 H781 0.98 ?
C78 H782 0.98 ?
C78 H783 0.98 ?
C81 C84 1.526(5) ?
C81 C83 1.536(5) ?
C81 C82 1.542(5) ?
C82 H821 0.98 ?
C82 H822 0.98 ?
C82 H823 0.98 ?
C83 H831 0.98 ?
C83 H832 0.98 ?
C83 H833 0.98 ?
C84 H841 0.98 ?
C84 H842 0.98 ?
C84 H843 0.98 ?
C85 C88 1.508(6) ?
C85 C87 1.518(7) ?
C85 C86 1.547(6) ?
C86 H861 0.98 ?
C86 H862 0.98 ?
C86 H863 0.98 ?
C87 H871 0.98 ?
C87 H872 0.98 ?
C87 H873 0.98 ?
C88 H881 0.98 ?
C88 H882 0.98 ?
C88 H883 0.98 ?
N91 C1 1.129(6) ?
C1 C91 1.430(7) ?
C91 H911 0.98 ?
C91 H912 0.98 ?
C91 H913 0.98 ?
N92 C2 1.126(6) ?
C2 C92 1.440(7) ?
C92 H921 0.98 ?
C92 H922 0.98 ?
C92 H923 0.98 ?
N93 C3 1.145(6) ?
C3 C93 1.451(7) ?
C93 H931 0.98 ?
C93 H932 0.98 ?
C93 H933 0.98 ?
N94 C4 1.145(6) ?
C4 C94 1.448(7) ?
C94 H941 0.98 ?
C94 H942 0.98 ?
C94 H943 0.98 ?
N95 C5 1.146(7) ?
C5 C95 1.448(7) ?
C95 H951 0.98 ?
C95 H952 0.98 ?
C95 H953 0.98 ?
N96 C6 1.142(7) ?
C6 C96 1.449(7) ?
C96 H961 0.98 ?
C96 H962 0.98 ?
C96 H963 0.98 ?

loop_
_geom_torsion_atom_site_label_1
_geom_torsion_atom_site_label_2
_geom_torsion_atom_site_label_3
_geom_torsion_atom_site_label_4
_geom_torsion
_geom_torsion_publ_flag
Mo1 O11 C11 C16 -41.2(5) ?
Mo1 O11 C11 C12 142.5(3) yes
O11 C11 C12 C13 -179.7(3) ?
C16 C11 C12 C13 3.9(5) ?
O11 C11 C12 C51 -1.7(6) ?
C16 C11 C12 C51 -178.1(4) ?
C11 C12 C13 C14 -0.9(6) ?
C51 C12 C13 C14 -178.9(4) ?
C12 C13 C14 C15 -2.0(6) ?
C12 C13 C14 C55 177.7(4) ?
C13 C14 C15 C16 1.9(5) ?
C55 C14 C15 C16 -177.8(4) ?
O11 C11 C16 C15 179.6(3) ?
C12 C11 C16 C15 -4.1(6) ?
O11 C11 C16 C17 -2.5(6) ?
C12 C11 C16 C17 173.9(4) ?
C14 C15 C16 C11 1.0(6) ?
C14 C15 C16 C17 -177.1(3) ?
C11 C16 C17 N1 7.4(6) ?
C15 C16 C17 N1 -174.6(4) ?
C16 C17 N1 C101 -177.3(4) yes
C16 C17 N1 Mo1 19.2(5) yes
C17 N1 C101 C102 133.1(4) yes
Mo1 N1 C101 C102 -64.6(4) ?
C17 N1 C101 C106 -46.4(5) ?
Mo1 N1 C101 C106 115.9(3) ?
C106 C101 C102 C103 1.5(5) ?
N1 C101 C102 C103 -178.0(3) ?
C101 C102 C103 C104 0.8(6) ?
C102 C103 C104 C105 -2.2(6) ?
C103 C104 C105 C106 1.3(6) ?
C104 C105 C106 C101 1.0(6) ?
C102 C101 C106 C105 -2.4(5) ?
N1 C101 C106 C105 177.1(3) ?
Mo1 O21 C21 C22 144.5(3) yes
Mo1 O21 C21 C26 -38.3(5) ?
O21 C21 C22 C23 179.0(3) ?
C26 C21 C22 C23 1.8(5) ?
O21 C21 C22 C61 -3.1(5) ?
C26 C21 C22 C61 179.6(3) ?
C21 C22 C23 C24 -1.6(6) ?
C61 C22 C23 C24 -179.4(3) ?
C22 C23 C24 C25 1.2(6) ?
C22 C23 C24 C65 178.2(4) ?
C23 C24 C25 C26 -1.1(6) ?
C65 C24 C25 C26 -178.1(4) ?
O21 C21 C26 C25 -178.9(3) ?
C22 C21 C26 C25 -1.7(6) ?
O21 C21 C26 C27 -4.0(6) ?
C22 C21 C26 C27 173.2(4) ?
C24 C25 C26 C21 1.4(6) ?
C24 C25 C26 C27 -173.9(4) ?
C21 C26 C27 N2 8.1(6) ?
C25 C26 C27 N2 -176.8(4) ?
C26 C27 N2 C201 -177.0(4) yes
C26 C27 N2 Mo1 17.8(5) yes
C27 N2 C201 C202 125.4(4) yes
Mo1 N2 C201 C202 -70.0(4) ?
C27 N2 C201 C206 -52.4(5) ?
Mo1 N2 C201 C206 112.3(3) ?
C206 C201 C202 C203 0.5(5) ?
N2 C201 C202 C203 -177.3(3) ?
C201 C202 C203 C204 -0.5(6) ?
C202 C203 C204 C205 -0.5(6) ?
C203 C204 C205 C206 1.4(6) ?
C204 C205 C206 C201 -1.4(6) ?
C202 C201 C206 C205 0.4(5) ?
N2 C201 C206 C205 178.1(3) ?
Mo2 O31 C31 C36 -40.5(5) ?
Mo2 O31 C31 C32 142.4(3) yes
O31 C31 C32 C33 -179.9(3) ?
C36 C31 C32 C33 3.0(5) ?
O31 C31 C32 C71 -0.9(5) ?
C36 C31 C32 C71 -178.1(4) ?
C31 C32 C33 C34 -1.9(6) ?
C71 C32 C33 C34 179.2(4) ?
C32 C33 C34 C35 -0.2(6) ?
C32 C33 C34 C75 175.2(4) ?
C33 C34 C35 C36 1.2(6) ?
C75 C34 C35 C36 -174.1(4) ?
C34 C35 C36 C31 -0.1(6) ?
C34 C35 C36 C37 -177.9(4) ?
O31 C31 C36 C35 -179.3(3) ?
C32 C31 C36 C35 -2.1(6) ?
O31 C31 C36 C37 -1.6(6) ?
C32 C31 C36 C37 175.6(3) ?
C35 C36 C37 N3 -174.6(4) ?
C31 C36 C37 N3 7.6(6) ?
C36 C37 N3 C301 -179.6(4) yes
C36 C37 N3 Mo2 17.0(5) yes
C37 N3 C301 C302 130.8(4) yes
Mo2 N3 C301 C302 -66.7(4) ?
C37 N3 C301 C306 -49.2(5) ?
Mo2 N3 C301 C306 113.3(3) ?
C306 C301 C302 C303 2.0(5) ?
N3 C301 C302 C303 -178.1(3) ?
C301 C302 C303 C304 -0.1(6) ?
C302 C303 C304 C305 -1.2(6) ?
C303 C304 C305 C306 0.5(6) ?
C304 C305 C306 C301 1.4(6) ?
C302 C301 C306 C305 -2.6(5) ?
N3 C301 C306 C305 177.4(3) ?
Mo2 O41 C41 C46 -39.9(5) ?
Mo2 O41 C41 C42 141.8(3) yes
O41 C41 C42 C43 178.3(3) ?
C46 C41 C42 C43 0.0(5) ?
O41 C41 C42 C81 -2.3(5) ?
C46 C41 C42 C81 179.3(3) ?
C41 C42 C43 C44 -0.6(6) ?
C81 C42 C43 C44 -179.9(3) ?
C42 C43 C44 C45 0.4(6) ?
C42 C43 C44 C85 178.7(4) ?
C43 C44 C45 C46 0.3(6) ?
C85 C44 C45 C46 -178.1(4) ?
O41 C41 C46 C45 -177.6(3) ?
C42 C41 C46 C45 0.7(6) ?
O41 C41 C46 C47 -2.6(6) ?
C42 C41 C46 C47 175.7(4) ?
C44 C45 C46 C41 -0.8(6) ?
C44 C45 C46 C47 -176.1(4) ?
C41 C46 C47 N4 8.8(6) ?
C45 C46 C47 N4 -176.0(4) ?
C46 C47 N4 C401 -178.6(4) yes
C46 C47 N4 Mo2 16.0(5) yes
C47 N4 C401 C406 -57.6(5) ?
Mo2 N4 C401 C406 107.6(4) ?
C47 N4 C401 C402 122.8(4) yes
Mo2 N4 C401 C402 -72.0(4) ?
C406 C401 C402 C403 0.7(6) ?
N4 C401 C402 C403 -179.7(4) ?
C401 C402 C403 C404 -0.7(6) ?
C402 C403 C404 C405 0.1(7) ?
C403 C404 C405 C406 0.4(6) ?
C404 C405 C406 C401 -0.3(6) ?
C402 C401 C406 C405 -0.3(6) ?
N4 C401 C406 C405 -179.8(4) ?
C13 C12 C51 C53 116.7(4) ?
C11 C12 C51 C53 -61.2(5) ?
C13 C12 C51 C54 -121.1(4) ?
C11 C12 C51 C54 61.0(5) ?
C13 C12 C51 C52 -2.9(5) ?
C11 C12 C51 C52 179.2(4) ?
C15 C14 C55 C56 -1.6(5) ?
C13 C14 C55 C56 178.7(4) ?
C15 C14 C55 C57 118.3(4) ?
C13 C14 C55 C57 -61.4(5) ?
C15 C14 C55 C58 -121.9(4) ?
C13 C14 C55 C58 58.4(5) ?
C23 C22 C61 C63 122.8(4) ?
C21 C22 C61 C63 -54.9(5) ?
C23 C22 C61 C62 3.4(5) ?
C21 C22 C61 C62 -174.4(3) ?
C23 C22 C61 C64 -116.5(4) ?
C21 C22 C61 C64 65.7(4) ?
C25 C24 C65 C68 77.4(5) ?
C23 C24 C65 C68 -99.4(5) ?
C25 C24 C65 C67 -44.8(5) ?
C23 C24 C65 C67 138.4(4) ?
C25 C24 C65 C66 -163.1(4) ?
C23 C24 C65 C66 20.0(5) ?
C33 C32 C71 C73 117.3(4) ?
C31 C32 C71 C73 -61.6(5) ?
C33 C32 C71 C74 -121.4(4) ?
C31 C32 C71 C74 59.7(5) ?
C33 C32 C71 C72 -2.3(5) ?
C31 C32 C71 C72 178.8(3) ?
C35 C34 C75 C77 98.1(5) ?
C33 C34 C75 C77 -77.0(5) ?
C35 C34 C75 C76 -23.7(6) ?
C33 C34 C75 C76 161.2(4) ?
C35 C34 C75 C78 -144.2(4) ?
C33 C34 C75 C78 40.6(5) ?
C43 C42 C81 C84 -117.7(4) ?
C41 C42 C81 C84 63.0(4) ?
C43 C42 C81 C83 121.3(4) ?
C41 C42 C81 C83 -58.0(4) ?
C43 C42 C81 C82 1.9(5) ?
C41 C42 C81 C82 -177.4(3) ?
C45 C44 C85 C88 78.3(5) ?
C43 C44 C85 C88 -99.9(5) ?
C45 C44 C85 C87 -43.3(6) ?
C43 C44 C85 C87 138.5(4) ?
C45 C44 C85 C86 -163.1(4) ?
C43 C44 C85 C86 18.7(5) ?
